data_4067228
loop_
_publ_author_name
'Sarazin, Yann'
'Ro\,sca, Drago\,s'
'Poirier, Valentin'
'Roisnel, Thierry'
'Silvestru, Anca'
'Maron, Laurent'
'Carpentier, Jean-Fran\,cois'

_publ_section_title
;
 Bis(dimethylsilyl)amide Complexes of the Alkaline-Earth Metals Stabilized
 by \b-Si&#x2212;H Agostic Interactions: Synthesis, Characterization, and
 Catalytic Activity
;
_journal_issue 23
_journal_name_full Organometallics
_journal_page_first 6569
_journal_paper_doi 10.1021/om100908q
_journal_volume 29
_journal_year 2010
_chemical_compound_source 'synthesis as described'
_chemical_formula_moiety 'C58 H112 K4 N4 O10 Si4, C6  H6'
_chemical_formula_sum 'C64 H118 K4 N4 O10 Si4'
_chemical_formula_weight 1372.38
_chemical_name_systematic
;
 ?
;
_space_group_IT_number 2
_symmetry_cell_setting triclinic
_symmetry_Int_Tables_number 2
_symmetry_space_group_name_Hall '-P 1'
_symmetry_space_group_name_H-M 'P -1'
_atom_sites_solution_hydrogens geom
_atom_sites_solution_primary direct
_atom_sites_solution_secondary difmap
_audit_conform_dict_location ftp://ftp.iucr.org/pub/cif_core.dic
_audit_conform_dict_name cif_core.dic
_audit_conform_dict_version 2.3
_audit_creation_date 2010-05-12T18:22:49-00:00
_audit_creation_method 'WinGX routine CIF_UPDATE'
_cell_angle_alpha 107.9280(10)
_cell_angle_beta 102.538(2)
_cell_angle_gamma 107.5100(10)
_cell_formula_units_Z 1
_cell_length_a 9.4506(3)
_cell_length_b 14.7067(4)
_cell_length_c 16.7604(6)
_cell_measurement_reflns_used 9438
_cell_measurement_temperature 150(2)
_cell_measurement_theta_max 27.42
_cell_measurement_theta_min 2.32
_cell_measurement_wavelength 0.71073
_cell_volume 1986.74(12)
_computing_cell_refinement 'Bruker SMART (Bruker, 2002)'
_computing_data_collection 'Bruker SAINT (Bruker, 2002)'
_computing_data_reduction 'Bruker SAINT (Bruker, 2002)'
_computing_molecular_graphics 'Ortep-3 for Windows (Farrugia, 1997)'
_computing_publication_material
;
           WinGX publication routines (Farrugia, 1999),
           CRYSCAL (T. Roisnel, local program)
;
_computing_structure_refinement 'SHELXL-97 (Sheldrick, 1997)'
_computing_structure_solution 'SIR97 (Altomare et al., 1999))'
_diffrn_ambient_temperature 150(2)
_diffrn_detector 'CCD plate'
_diffrn_measured_fraction_theta_full 0.986
_diffrn_measured_fraction_theta_max 0.986
_diffrn_measurement_device_type 'APEXII, Bruker-AXS'
_diffrn_measurement_method 'CCD rotation images, thin slices'
_diffrn_radiation_monochromator graphite
_diffrn_radiation_probe x-ray
_diffrn_radiation_type MoK\a
_diffrn_radiation_wavelength 0.71073
_diffrn_reflns_av_R_equivalents 0.0318
_diffrn_reflns_av_unetI/netI 0.0248
_diffrn_reflns_limit_h_max 12
_diffrn_reflns_limit_h_min -12
_diffrn_reflns_limit_k_max 19
_diffrn_reflns_limit_k_min -19
_diffrn_reflns_limit_l_max 21
_diffrn_reflns_limit_l_min -21
_diffrn_reflns_number 33195
_diffrn_reflns_theta_full 27.43
_diffrn_reflns_theta_max 27.43
_diffrn_reflns_theta_min 2.95
_exptl_absorpt_coefficient_mu 0.335
_exptl_absorpt_correction_T_max 0.957
_exptl_absorpt_correction_T_min 0.839
_exptl_absorpt_correction_type multi-scan
_exptl_absorpt_process_details
;
  [Sheldrick, G.M. (2002). SADABS Bruker AXS Inc., Madison, Wisconsin, USA]
;
_exptl_crystal_colour colourless
_exptl_crystal_density_diffrn 1.147
_exptl_crystal_density_method 'not measured'
_exptl_crystal_description prism
_exptl_crystal_F_000 742
_exptl_crystal_size_max 0.37
_exptl_crystal_size_mid 0.17
_exptl_crystal_size_min 0.13
_refine_diff_density_max 0.88
_refine_diff_density_min -0.739
_refine_diff_density_rms 0.049
_refine_ls_extinction_method none
_refine_ls_goodness_of_fit_ref 1.034
_refine_ls_hydrogen_treatment constr
_refine_ls_matrix_type full
_refine_ls_number_parameters 416
_refine_ls_number_reflns 8928
_refine_ls_number_restraints 0
_refine_ls_restrained_S_all 1.034
_refine_ls_R_factor_all 0.0486
_refine_ls_R_factor_gt 0.0419
_refine_ls_shift/su_max 0.005
_refine_ls_shift/su_mean 0
_refine_ls_structure_factor_coef Fsqd
_refine_ls_weighting_details 'calc w=1/[\s^2^(Fo^2^)+(0.0589P)^2^+1.0583P] where P=(Fo^2^+2Fc^2^)/3'
_refine_ls_weighting_scheme calc
_refine_ls_wR_factor_gt 0.116
_refine_ls_wR_factor_ref 0.1221
_reflns_number_gt 7751
_reflns_number_total 8928
_reflns_threshold_expression >2sigma(I)
_cod_data_source_file om100908q_si_001.cif
_cod_data_source_block job_complex8
_cod_original_cell_volume 1986.74(11)
_cod_database_code 4067228

loop_
_symmetry_equiv_pos_as_xyz
'x, y, z'
'-x, -y, -z'

loop_
_atom_site_label
_atom_site_type_symbol
_atom_site_fract_x
_atom_site_fract_y
_atom_site_fract_z
_atom_site_U_iso_or_equiv
_atom_site_adp_type
_atom_site_occupancy
_atom_site_symmetry_multiplicity
_atom_site_calc_flag
_atom_site_refinement_flags
_atom_site_disorder_assembly
_atom_site_disorder_group
K1 K 0.43198(4) 0.14861(3) 0.77929(2) 0.03287(10) Uani 1 1 d . . .
Si2 Si 0.27255(8) -0.13465(4) 0.61946(4) 0.05343(18) Uani 1 1 d . B .
HI2 H 0.3102 -0.085 0.5917 0.064 Uiso 1 1 calc R . .
N1 N 0.77341(16) 0.21446(10) 0.87388(9) 0.0304(3) Uani 1 1 d . B .
C2 C 0.8655(2) 0.32776(13) 0.91941(13) 0.0378(4) Uani 1 1 d . . .
H2A H 0.9097 0.3526 0.878 0.045 Uiso 1 1 calc R B .
H2B H 0.9551 0.342 0.9713 0.045 Uiso 1 1 calc R . .
C3 C 0.7711(2) 0.38881(13) 0.95128(13) 0.0384(4) Uani 1 1 d . B .
H3A H 0.7231 0.3634 0.9913 0.046 Uiso 1 1 calc R . .
H3B H 0.8413 0.4634 0.9852 0.046 Uiso 1 1 calc R . .
O4 O 0.65067(17) 0.37668(10) 0.87643(10) 0.0452(3) Uani 1 1 d . B .
C5 C 0.5588(3) 0.43294(17) 0.90312(19) 0.0632(7) Uani 1 1 d . . .
H5A H 0.6278 0.5074 0.9389 0.076 Uiso 1 1 calc R B .
H5B H 0.5049 0.4058 0.9404 0.076 Uiso 1 1 calc R . .
C6 C 0.4394(3) 0.42126(18) 0.8216(2) 0.0787(9) Uani 1 1 d . B .
H6A H 0.3846 0.4681 0.8386 0.094 Uiso 1 1 calc R . .
H6B H 0.4923 0.4403 0.7807 0.094 Uiso 1 1 calc R . .
O7 O 0.3280(2) 0.31557(12) 0.77821(13) 0.0621(4) Uani 1 1 d . B .
C8 C 0.2333(3) 0.2899(2) 0.6892(2) 0.0734(8) Uani 1 1 d . . .
H8A H 0.1984 0.3468 0.6883 0.088 Uiso 1 1 calc R B .
H8B H 0.138 0.2258 0.6699 0.088 Uiso 1 1 calc R . .
C9 C 0.3197(5) 0.2737(3) 0.6258(3) 0.0958(11) Uani 1 1 d . B .
H9A H 0.2442 0.2412 0.5639 0.115 Uiso 1 1 calc R A 1
H9B H 0.3968 0.3419 0.6345 0.115 Uiso 1 1 calc R A 1
O10A O 0.3965(4) 0.2120(3) 0.6378(2) 0.0531(6) Uani 0.5 1 d P B 1
C11A C 0.5180(7) 0.2193(4) 0.5991(3) 0.0624(9) Uani 0.5 1 d P B 1
H11A H 0.6111 0.2853 0.6365 0.075 Uiso 0.5 1 calc PR B 1
H11B H 0.4797 0.2185 0.5389 0.075 Uiso 0.5 1 calc PR B 1
C12A C 0.5609(7) 0.1319(4) 0.5932(3) 0.0576(9) Uani 0.5 1 d P B 1
H12A H 0.4666 0.0657 0.5601 0.069 Uiso 0.5 1 calc PR B 1
H12B H 0.6386 0.1313 0.5621 0.069 Uiso 0.5 1 calc PR B 1
O10B O 0.3241(4) 0.1646(3) 0.6111(2) 0.0531(6) Uani 0.5 1 d P B 2
C11B C 0.4136(6) 0.1362(4) 0.5566(3) 0.0624(9) Uani 0.5 1 d P B 2
H11C H 0.3884 0.1546 0.5048 0.075 Uiso 0.5 1 calc PR B 2
H11D H 0.3814 0.0598 0.5336 0.075 Uiso 0.5 1 calc PR B 2
C12B C 0.5904(8) 0.1885(5) 0.6053(3) 0.0576(9) Uani 0.5 1 d P B 2
H12C H 0.6245 0.2649 0.6335 0.069 Uiso 0.5 1 calc PR B 2
H12D H 0.6475 0.1723 0.5634 0.069 Uiso 0.5 1 calc PR B 2
O13 O 0.62420(19) 0.14404(14) 0.67803(9) 0.0600(4) Uani 1 1 d . B .
C14 C 0.7879(2) 0.19264(16) 0.72202(14) 0.0466(5) Uani 1 1 d . . .
H14A H 0.8229 0.2689 0.7409 0.056 Uiso 1 1 calc R B .
H14B H 0.8423 0.1678 0.6811 0.056 Uiso 1 1 calc R . .
C15 C 0.8298(2) 0.16759(16) 0.80251(13) 0.0427(4) Uani 1 1 d . B .
H15A H 0.7845 0.0911 0.7832 0.051 Uiso 1 1 calc R . .
H15B H 0.946 0.1921 0.8272 0.051 Uiso 1 1 calc R . .
N21 N 0.20261(19) -0.07891(13) 0.69459(10) 0.0405(3) Uani 1 1 d . B .
Si1A Si 0.04816(13) -0.03435(9) 0.70510(8) 0.03483(16) Uani 0.456(1) 1 d P B 1
HI1A H 0.122 0.0351 0.7532 0.042 Uiso 0.456(1) 1 calc PR B 1
C22A C -0.0182(7) 0.0111(5) 0.6463(4) 0.0716(10) Uani 0.456(1) 1 d P B 1
H22A H 0.0515 0.0286 0.6129 0.107 Uiso 0.456(1) 1 calc PR B 1
H22B H -0.027 0.0742 0.6827 0.107 Uiso 0.456(1) 1 calc PR B 1
H22C H -0.123 -0.0395 0.6045 0.107 Uiso 0.456(1) 1 calc PR B 1
C23A C -0.0373(3) -0.0801(2) 0.78150(18) 0.0607(6) Uani 0.456(1) 1 d P B 1
H23A H 0.0402 -0.0439 0.8421 0.091 Uiso 0.456(1) 1 calc PR B 1
H23B H -0.0655 -0.1552 0.762 0.091 Uiso 0.456(1) 1 calc PR B 1
H23C H -0.1321 -0.0656 0.7811 0.091 Uiso 0.456(1) 1 calc PR B 1
Si1B Si 0.02073(11) -0.09506(8) 0.67499(6) 0.03483(16) Uani 0.544(1) 1 d P B 2
HI1B H -0.0242 -0.1729 0.6479 0.042 Uiso 0.544(1) 1 calc PR B 2
C22B C -0.1203(6) -0.0811(4) 0.6012(4) 0.0716(10) Uani 0.544(1) 1 d P B 2
H22D H -0.0955 -0.0882 0.5463 0.107 Uiso 0.544(1) 1 calc PR B 2
H22E H -0.1219 -0.0122 0.6281 0.107 Uiso 0.544(1) 1 calc PR B 2
H22F H -0.2241 -0.1349 0.5871 0.107 Uiso 0.544(1) 1 calc PR B 2
C23B C -0.0373(3) -0.0801(2) 0.78150(18) 0.0607(6) Uani 0.544(1) 1 d P B 2
H23D H -0.0294 -0.1358 0.8002 0.091 Uiso 0.544(1) 1 calc PR B 2
H23E H -0.146 -0.0845 0.7684 0.091 Uiso 0.544(1) 1 calc PR B 2
H23F H 0.0342 -0.0125 0.8295 0.091 Uiso 0.544(1) 1 calc PR B 2
C24 C 0.1333(4) -0.2637(2) 0.52589(17) 0.0886(10) Uani 1 1 d . . .
H24A H 0.0395 -0.2565 0.4946 0.133 Uiso 1 1 calc R B .
H24B H 0.1016 -0.316 0.5505 0.133 Uiso 1 1 calc R . .
H24C H 0.1864 -0.2857 0.484 0.133 Uiso 1 1 calc R . .
C25 C 0.4469(3) -0.1570(2) 0.6738(2) 0.0794(9) Uani 1 1 d . . .
H25A H 0.5237 -0.0921 0.7234 0.119 Uiso 1 1 calc R B .
H25B H 0.4962 -0.1799 0.63 0.119 Uiso 1 1 calc R . .
H25C H 0.4121 -0.2108 0.6965 0.119 Uiso 1 1 calc R . .
K2 K 0.32119(4) -0.09240(3) 0.84965(2) 0.03128(10) Uani 1 1 d . . .
C41 C 0.78385(19) 0.16210(12) 0.93680(11) 0.0297(3) Uani 1 1 d . . .
H41A H 0.8939 0.1688 0.9595 0.036 Uiso 1 1 calc R B .
H41B H 0.7158 0.087 0.904 0.036 Uiso 1 1 calc R . .
C42 C 0.26528(18) -0.20607(11) 0.98504(10) 0.0260(3) Uani 1 1 d . . .
C43 C 0.15178(18) -0.27892(12) 0.90374(11) 0.0291(3) Uani 1 1 d . B .
H43 H 0.0437 -0.2937 0.8965 0.035 Uiso 1 1 calc R . .
C44 C 0.19010(19) -0.33122(12) 0.83225(11) 0.0294(3) Uani 1 1 d . . .
C45 C 0.0611(2) -0.41682(13) 0.74578(12) 0.0373(4) Uani 1 1 d . B .
C46A C -0.0576(3) -0.3764(2) 0.70953(18) 0.0542(7) Uani 0.814(2) 1 d P B 1
H46A H -0.0033 -0.3162 0.6981 0.081 Uiso 0.814(2) 1 calc PR B 1
H46B H -0.1081 -0.3558 0.7533 0.081 Uiso 0.814(2) 1 calc PR B 1
H46C H -0.1381 -0.4314 0.6538 0.081 Uiso 0.814(2) 1 calc PR B 1
C47A C 0.1320(3) -0.45261(19) 0.67174(16) 0.0479(6) Uani 0.814(2) 1 d P B 1
H47A H 0.1827 -0.3935 0.6579 0.072 Uiso 0.814(2) 1 calc PR B 1
H47B H 0.0474 -0.5082 0.6179 0.072 Uiso 0.814(2) 1 calc PR B 1
H47C H 0.2104 -0.4786 0.6929 0.072 Uiso 0.814(2) 1 calc PR B 1
C48A C -0.0161(4) -0.5105(2) 0.76464(19) 0.0590(8) Uani 0.814(2) 1 d P B 1
H48A H 0.0641 -0.5341 0.7878 0.089 Uiso 0.814(2) 1 calc PR B 1
H48B H -0.0961 -0.5666 0.7094 0.089 Uiso 0.814(2) 1 calc PR B 1
H48C H -0.0662 -0.4912 0.809 0.089 Uiso 0.814(2) 1 calc PR B 1
C46B C 0.0597(14) -0.3913(10) 0.6678(7) 0.0542(7) Uani 0.186(2) 1 d P B 2
H46D H -0.0247 -0.4484 0.6149 0.081 Uiso 0.186(2) 1 calc PR B 2
H46E H 0.1616 -0.3812 0.659 0.081 Uiso 0.186(2) 1 calc PR B 2
H46F H 0.0413 -0.3273 0.6775 0.081 Uiso 0.186(2) 1 calc PR B 2
C47B C 0.0690(15) -0.5218(8) 0.7341(7) 0.0479(6) Uani 0.186(2) 1 d P B 2
H47D H 0.0688 -0.5334 0.7886 0.072 Uiso 0.186(2) 1 calc PR B 2
H47E H 0.166 -0.5225 0.7225 0.072 Uiso 0.186(2) 1 calc PR B 2
H47F H -0.0227 -0.577 0.6838 0.072 Uiso 0.186(2) 1 calc PR B 2
C48B C -0.1223(15) -0.4349(9) 0.7484(8) 0.0590(8) Uani 0.186(2) 1 d P B 2
H48D H -0.1342 -0.4525 0.7991 0.089 Uiso 0.186(2) 1 calc PR B 2
H48E H -0.2 -0.4918 0.6929 0.089 Uiso 0.186(2) 1 calc PR B 2
H48F H -0.1394 -0.3709 0.7549 0.089 Uiso 0.186(2) 1 calc PR B 2
C49 C 0.35142(19) -0.30565(12) 0.84679(11) 0.0286(3) Uani 1 1 d . B .
H49 H 0.3809 -0.3417 0.8 0.034 Uiso 1 1 calc R . .
C50 C 0.47190(18) -0.23056(11) 0.92572(10) 0.0257(3) Uani 1 1 d . . .
C51 C 0.64655(19) -0.20656(13) 0.93593(12) 0.0322(3) Uani 1 1 d . B .
C52 C 0.6681(2) -0.27615(15) 0.85372(14) 0.0451(5) Uani 1 1 d . . .
H52A H 0.6169 -0.2673 0.8008 0.068 Uiso 1 1 calc R B .
H52B H 0.6203 -0.3491 0.8451 0.068 Uiso 1 1 calc R . .
H52C H 0.781 -0.2564 0.8629 0.068 Uiso 1 1 calc R . .
C53 C 0.7280(2) -0.22362(19) 1.01670(15) 0.0488(5) Uani 1 1 d . . .
H53A H 0.8391 -0.2082 1.0227 0.073 Uiso 1 1 calc R B .
H53B H 0.6755 -0.2962 1.008 0.073 Uiso 1 1 calc R . .
H53C H 0.7214 -0.1774 1.0709 0.073 Uiso 1 1 calc R . .
C54 C 0.7287(2) -0.09347(14) 0.94733(14) 0.0422(4) Uani 1 1 d . . .
H54A H 0.6756 -0.0838 0.8954 0.063 Uiso 1 1 calc R B .
H54B H 0.8394 -0.0786 0.9526 0.063 Uiso 1 1 calc R . .
H54C H 0.7236 -0.046 1.0013 0.063 Uiso 1 1 calc R . .
C55 C 0.43087(17) -0.17634(11) 0.99871(10) 0.0241(3) Uani 1 1 d . . .
O56 O 0.53487(13) -0.10463(8) 1.07404(7) 0.0289(2) Uani 1 1 d . . .
C61 C 0.5549(4) 0.4423(2) 0.4438(2) 0.0776(8) Uani 1 1 d . . .
H61 H 0.5929 0.4019 0.4047 0.093 Uiso 1 1 calc R . .
C62 C 0.6426(3) 0.5469(2) 0.4920(2) 0.0702(7) Uani 1 1 d . . .
H62 H 0.7411 0.5794 0.4863 0.084 Uiso 1 1 calc R . .
C63 C 0.5865(4) 0.6036(2) 0.5481(2) 0.0787(8) Uani 1 1 d . . .
H63 H 0.6468 0.676 0.5818 0.094 Uiso 1 1 calc R . .

loop_
_atom_site_aniso_label
_atom_site_aniso_U_11
_atom_site_aniso_U_22
_atom_site_aniso_U_33
_atom_site_aniso_U_23
_atom_site_aniso_U_13
_atom_site_aniso_U_12
K1 0.0353(2) 0.03144(18) 0.0396(2) 0.02105(15) 0.01743(16) 0.01303(15)
Si2 0.0725(4) 0.0346(3) 0.0324(3) 0.0052(2) 0.0264(3) -0.0033(3)
N1 0.0323(7) 0.0279(6) 0.0392(7) 0.0167(6) 0.0225(6) 0.0121(5)
C2 0.0325(9) 0.0318(8) 0.0489(10) 0.0195(8) 0.0189(8) 0.0056(7)
C3 0.0406(9) 0.0231(7) 0.0474(10) 0.0142(7) 0.0153(8) 0.0070(7)
O4 0.0524(8) 0.0343(6) 0.0542(8) 0.0220(6) 0.0174(7) 0.0204(6)
C5 0.0638(15) 0.0338(10) 0.0852(17) 0.0149(11) 0.0147(13) 0.0272(10)
C6 0.0727(17) 0.0371(11) 0.113(2) 0.0282(14) 0.0027(16) 0.0277(12)
O7 0.0575(9) 0.0421(8) 0.0849(12) 0.0267(8) 0.0137(9) 0.0233(7)
C8 0.0675(16) 0.0547(14) 0.094(2) 0.0324(14) 0.0083(15) 0.0295(13)
C9 0.115(3) 0.108(3) 0.110(3) 0.088(2) 0.037(2) 0.061(2)
O10A 0.062(2) 0.0478(18) 0.0478(17) 0.0283(15) 0.0119(14) 0.0144(12)
C11A 0.077(3) 0.063(2) 0.0359(16) 0.0253(14) 0.0145(16) 0.0103(16)
C12A 0.081(3) 0.055(2) 0.0373(16) 0.021(2) 0.0311(18) 0.017(3)
O10B 0.062(2) 0.0478(18) 0.0478(17) 0.0283(15) 0.0119(14) 0.0144(12)
C11B 0.077(3) 0.063(2) 0.0359(16) 0.0253(14) 0.0145(16) 0.0103(16)
C12B 0.081(3) 0.055(2) 0.0373(16) 0.021(2) 0.0311(18) 0.017(3)
O13 0.0536(9) 0.0795(11) 0.0340(7) 0.0134(7) 0.0231(7) 0.0134(8)
C14 0.0527(12) 0.0485(11) 0.0478(11) 0.0231(9) 0.0328(10) 0.0170(9)
C15 0.0455(10) 0.0505(11) 0.0508(11) 0.0252(9) 0.0341(9) 0.0259(9)
N21 0.0380(8) 0.0476(9) 0.0288(7) 0.0160(6) 0.0084(6) 0.0090(7)
Si1A 0.0337(4) 0.0324(4) 0.0337(4) 0.0120(3) 0.0094(3) 0.0098(4)
C22A 0.061(2) 0.083(3) 0.075(3) 0.034(2) 0.0152(19) 0.0373(19)
C23A 0.0562(14) 0.0740(16) 0.0734(16) 0.0439(13) 0.0379(12) 0.0280(12)
Si1B 0.0337(4) 0.0324(4) 0.0337(4) 0.0120(3) 0.0094(3) 0.0098(4)
C22B 0.061(2) 0.083(3) 0.075(3) 0.034(2) 0.0152(19) 0.0373(19)
C23B 0.0562(14) 0.0740(16) 0.0734(16) 0.0439(13) 0.0379(12) 0.0280(12)
C24 0.120(3) 0.0515(14) 0.0387(13) -0.0003(11) 0.0041(14) -0.0036(15)
C25 0.0608(15) 0.0633(16) 0.0878(19) -0.0065(14) 0.0422(15) 0.0159(12)
K2 0.0397(2) 0.02414(16) 0.02930(18) 0.01211(13) 0.01084(15) 0.01098(14)
C41 0.0275(8) 0.0305(8) 0.0391(9) 0.0166(7) 0.0177(7) 0.0146(6)
C42 0.0249(7) 0.0239(7) 0.0335(8) 0.0142(6) 0.0135(6) 0.0102(6)
C43 0.0223(7) 0.0281(7) 0.0384(8) 0.0164(7) 0.0103(6) 0.0089(6)
C44 0.0306(8) 0.0223(7) 0.0318(8) 0.0114(6) 0.0070(6) 0.0077(6)
C45 0.0364(9) 0.0278(8) 0.0359(9) 0.0088(7) 0.0051(7) 0.0065(7)
C46A 0.0466(14) 0.0599(16) 0.0397(13) 0.0091(11) -0.0022(11) 0.0228(12)
C47A 0.0505(14) 0.0351(11) 0.0383(12) 0.0017(9) 0.0090(10) 0.0090(10)
C48A 0.0553(16) 0.0366(12) 0.0521(15) 0.0131(11) 0.0065(13) -0.0117(11)
C46B 0.0466(14) 0.0599(16) 0.0397(13) 0.0091(11) -0.0022(11) 0.0228(12)
C47B 0.0505(14) 0.0351(11) 0.0383(12) 0.0017(9) 0.0090(10) 0.0090(10)
C48B 0.0553(16) 0.0366(12) 0.0521(15) 0.0131(11) 0.0065(13) -0.0117(11)
C49 0.0348(8) 0.0226(7) 0.0316(8) 0.0112(6) 0.0151(7) 0.0123(6)
C50 0.0259(7) 0.0227(7) 0.0335(8) 0.0140(6) 0.0145(6) 0.0103(6)
C51 0.0283(8) 0.0328(8) 0.0415(9) 0.0156(7) 0.0197(7) 0.0134(7)
C52 0.0407(10) 0.0402(10) 0.0597(12) 0.0140(9) 0.0310(9) 0.0195(8)
C53 0.0323(9) 0.0679(13) 0.0612(13) 0.0339(11) 0.0204(9) 0.0282(9)
C54 0.0370(9) 0.0335(9) 0.0527(11) 0.0123(8) 0.0277(9) 0.0061(7)
C55 0.0246(7) 0.0208(6) 0.0304(7) 0.0130(6) 0.0122(6) 0.0086(5)
O56 0.0257(5) 0.0266(5) 0.0292(6) 0.0092(4) 0.0108(4) 0.0049(4)
C61 0.086(2) 0.0730(18) 0.091(2) 0.0366(16) 0.0452(17) 0.0391(16)
C62 0.0532(14) 0.0820(18) 0.0888(19) 0.0537(16) 0.0258(14) 0.0233(13)
C63 0.0764(19) 0.0542(15) 0.090(2) 0.0274(14) 0.0204(16) 0.0125(13)

loop_
_atom_type_symbol
_atom_type_description
_atom_type_scat_dispersion_real
_atom_type_scat_dispersion_imag
_atom_type_scat_source
C C 0.0033 0.0016 'International Tables Vol C Tables 4.2.6.8 and 6.1.1.4'
H H 0 0 'International Tables Vol C Tables 4.2.6.8 and 6.1.1.4'
N N 0.0061 0.0033 'International Tables Vol C Tables 4.2.6.8 and 6.1.1.4'
O O 0.0106 0.006 'International Tables Vol C Tables 4.2.6.8 and 6.1.1.4'
Si Si 0.0817 0.0704 'International Tables Vol C Tables 4.2.6.8 and 6.1.1.4'
K K 0.2009 0.2494 'International Tables Vol C Tables 4.2.6.8 and 6.1.1.4'

loop_
_geom_angle_atom_site_label_1
_geom_angle_atom_site_label_2
_geom_angle_atom_site_label_3
_geom_angle
_geom_angle_site_symmetry_1
_geom_angle_site_symmetry_3
O56 K1 O13 125.77(5) 2_657 .
O56 K1 O10A 174.45(8) 2_657 .
O13 K1 O10A 57.78(9) . .
O56 K1 O10B 167.20(8) 2_657 .
O13 K1 O10B 63.25(9) . .
O10A K1 O10B 14.77(7) . .
O56 K1 O7 118.01(5) 2_657 .
O13 K1 O7 107.15(6) . .
O10A K1 O7 56.62(9) . .
O10B K1 O7 61.75(9) . .
O56 K1 N1 71.34(4) 2_657 .
O13 K1 N1 62.64(4) . .
O10A K1 N1 109.12(8) . .
O10B K1 N1 120.95(8) . .
O7 K1 N1 115.81(4) . .
O56 K1 O4 96.03(4) 2_657 .
O13 K1 O4 83.92(5) . .
O10A K1 O4 79.83(8) . .
O10B K1 O4 93.98(7) . .
O7 K1 O4 57.13(4) . .
N1 K1 O4 58.76(4) . .
O56 K1 N21 80.29(4) 2_657 .
O13 K1 N21 100.58(5) . .
O10A K1 N21 103.65(8) . .
O10B K1 N21 89.27(7) . .
O7 K1 N21 122.05(5) . .
N1 K1 N21 122.11(4) . .
O4 K1 N21 175.31(4) . .
O56 K1 Si1A 84.48(3) 2_657 .
O13 K1 Si1A 122.94(4) . .
O10A K1 Si1A 96.88(8) . .
O10B K1 Si1A 82.76(7) . .
O7 K1 Si1A 92.78(4) . .
N1 K1 Si1A 148.72(3) . .
O4 K1 Si1A 146.20(4) . .
N21 K1 Si1A 31.03(4) . .
O56 K1 C55 19.03(3) 2_657 2_657
O13 K1 C55 120.44(4) . 2_657
O10A K1 C55 156.92(8) . 2_657
O10B K1 C55 169.49(8) . 2_657
O7 K1 C55 108.17(5) . 2_657
N1 K1 C55 59.20(4) . 2_657
O4 K1 C55 77.14(4) . 2_657
N21 K1 C55 99.27(4) . 2_657
Si1A K1 C55 101.41(3) . 2_657
O56 K1 Si2 93.68(3) 2_657 .
O13 K1 Si2 75.51(4) . .
O10A K1 Si2 91.43(7) . .
O10B K1 Si2 79.48(7) . .
O7 K1 Si2 132.04(4) . .
N1 K1 Si2 107.74(3) . .
O4 K1 Si2 159.23(3) . .
N21 K1 Si2 25.12(3) . .
Si1A K1 Si2 53.10(2) . .
C55 K1 Si2 110.79(3) 2_657 .
O56 K1 K2 39.05(2) 2_657 .
O13 K1 K2 113.85(4) . .
O10A K1 K2 145.51(7) . .
O10B K1 K2 131.52(7) . .
O7 K1 K2 138.03(4) . .
N1 K1 K2 91.37(3) . .
O4 K1 K2 134.49(3) . .
N21 K1 K2 42.35(3) . .
Si1A K1 K2 57.62(2) . .
C55 K1 K2 57.56(2) 2_657 .
Si2 K1 K2 55.254(11) . .
N21 Si2 C25 110.86(10) . .
N21 Si2 C24 117.56(13) . .
C25 Si2 C24 105.88(15) . .
C25 Si2 K2 67.89(9) . .
C24 Si2 K2 120.99(10) . .
N21 Si2 K1 51.31(6) . .
C25 Si2 K1 94.17(8) . .
C24 Si2 K1 159.91(12) . .
K2 Si2 K1 65.125(11) . .
N21 Si2 HI2 107.4 . .
C25 Si2 HI2 107.4 . .
C24 Si2 HI2 107.4 . .
K2 Si2 HI2 131.1 . .
K1 Si2 HI2 66.8 . .
C2 N1 C15 110.75(13) . .
C2 N1 C41 111.84(14) . .
C15 N1 C41 108.31(13) . .
C2 N1 K1 115.51(10) . .
C15 N1 K1 103.42(11) . .
C41 N1 K1 106.46(9) . .
N1 C2 C3 113.90(14) . .
N1 C2 H2A 108.8 . .
C3 C2 H2A 108.8 . .
N1 C2 H2B 108.8 . .
C3 C2 H2B 108.8 . .
H2A C2 H2B 107.7 . .
O4 C3 C2 109.30(15) . .
O4 C3 H3A 109.8 . .
C2 C3 H3A 109.8 . .
O4 C3 H3B 109.8 . .
C2 C3 H3B 109.8 . .
H3A C3 H3B 108.3 . .
C5 O4 C3 111.35(16) . .
C5 O4 K1 107.62(12) . .
C3 O4 K1 108.74(9) . .
O4 C5 C6 108.9(2) . .
O4 C5 H5A 109.9 . .
C6 C5 H5A 109.9 . .
O4 C5 H5B 109.9 . .
C6 C5 H5B 109.9 . .
H5A C5 H5B 108.3 . .
O7 C6 C5 108.67(19) . .
O7 C6 H6A 110 . .
C5 C6 H6A 110 . .
O7 C6 H6B 110 . .
C5 C6 H6B 110 . .
H6A C6 H6B 108.3 . .
C8 O7 C6 112.9(2) . .
C8 O7 K1 108.73(13) . .
C6 O7 K1 119.86(13) . .
O7 C8 C9 112.2(2) . .
O7 C8 H8A 109.2 . .
C9 C8 H8A 109.2 . .
O7 C8 H8B 109.2 . .
C9 C8 H8B 109.2 . .
H8A C8 H8B 107.9 . .
O10A C9 C8 111.0(3) . .
C8 C9 O10B 104.7(3) . .
O10A C9 H9A 109.4 . .
C8 C9 H9A 109.4 . .
O10B C9 H9A 87.1 . .
O10A C9 H9B 109.4 . .
C8 C9 H9B 109.4 . .
O10B C9 H9B 134.7 . .
H9A C9 H9B 108 . .
C9 O10A C11A 113.1(4) . .
C9 O10A K1 125.4(3) . .
C11A O10A K1 116.0(3) . .
O10A C11A C12A 108.4(4) . .
O10A C11A H11A 110 . .
C12A C11A H11A 110 . .
O10A C11A H11B 110 . .
C12A C11A H11B 110 . .
H11A C11A H11B 108.4 . .
O13 C12A C11A 106.1(4) . .
O13 C12A H12A 110.5 . .
C11A C12A H12A 110.5 . .
O13 C12A H12B 110.5 . .
C11A C12A H12B 110.5 . .
H12A C12A H12B 108.7 . .
C11B O10B C9 114.2(3) . .
C11B O10B K1 110.5(3) . .
C9 O10B K1 111.1(2) . .
O10B C11B C12B 113.6(4) . .
O10B C11B H11C 108.9 . .
C12B C11B H11C 108.9 . .
O10B C11B H11D 108.9 . .
C12B C11B H11D 108.9 . .
H11C C11B H11D 107.7 . .
C11B C12B O13 106.0(4) . .
C11B C12B H12C 110.5 . .
O13 C12B H12C 110.5 . .
C11B C12B H12D 110.5 . .
O13 C12B H12D 110.5 . .
H12C C12B H12D 108.7 . .
C12A O13 C14 120.6(3) . .
C14 O13 C12B 105.3(3) . .
C12A O13 K1 116.3(3) . .
C14 O13 K1 118.26(11) . .
C12B O13 K1 114.1(3) . .
O13 C14 C15 109.36(16) . .
O13 C14 H14A 109.8 . .
C15 C14 H14A 109.8 . .
O13 C14 H14B 109.8 . .
C15 C14 H14B 109.8 . .
H14A C14 H14B 108.2 . .
N1 C15 C14 114.13(15) . .
N1 C15 H15A 108.7 . .
C14 C15 H15A 108.7 . .
N1 C15 H15B 108.7 . .
C14 C15 H15B 108.7 . .
H15A C15 H15B 107.6 . .
Si1B N21 Si2 124.36(10) . .
Si2 N21 Si1A 142.04(10) . .
Si1B N21 K2 110.82(8) . .
Si2 N21 K2 110.23(8) . .
Si1A N21 K2 106.26(7) . .
Si1B N21 K1 113.80(9) . .
Si2 N21 K1 103.57(7) . .
Si1A N21 K1 87.69(7) . .
K2 N21 K1 87.92(4) . .
C22A Si1A N21 123.6(3) . .
C22A Si1A C23A 126.7(3) . .
N21 Si1A C23A 108.39(11) . .
C22A Si1A K1 94.7(3) . .
N21 Si1A K1 61.28(6) . .
C23A Si1A K1 121.60(10) . .
C22A Si1A K2 162.6(3) . .
N21 Si1A K2 45.43(5) . .
C23A Si1A K2 68.45(8) . .
K1 Si1A K2 68.39(2) . .
C22A Si1A HI1A 93.7 . .
N21 Si1A HI1A 93.7 . .
C23A Si1A HI1A 93.7 . .
K2 Si1A HI1A 75.6 . .
Si1A C22A H22A 109.5 . .
Si1A C22A H22B 109.5 . .
H22A C22A H22B 109.5 . .
Si1A C22A H22C 109.5 . .
H22A C22A H22C 109.5 . .
H22B C22A H22C 109.5 . .
N21 Si1B C22B 137.4(2) . .
C22B Si1B K2 172.6(2) . .
N21 Si1B HI1B 96.4 . .
C22B Si1B HI1B 96.4 . .
K2 Si1B HI1B 90.2 . .
Si1B C22B H22D 109.5 . .
Si1B C22B H22E 109.5 . .
H22D C22B H22E 109.5 . .
Si1B C22B H22F 109.5 . .
H22D C22B H22F 109.5 . .
H22E C22B H22F 109.5 . .
Si2 C24 H24A 109.5 . .
Si2 C24 H24B 109.5 . .
H24A C24 H24B 109.5 . .
Si2 C24 H24C 109.5 . .
H24A C24 H24C 109.5 . .
H24B C24 H24C 109.5 . .
Si2 C25 H25A 109.5 . .
Si2 C25 H25B 109.5 . .
H25A C25 H25B 109.5 . .
Si2 C25 H25C 109.5 . .
H25A C25 H25C 109.5 . .
H25B C25 H25C 109.5 . .
O56 K2 N21 90.50(4) 2_657 .
O56 K2 C50 118.00(4) 2_657 .
N21 K2 C50 140.51(5) . .
O56 K2 C49 142.64(4) 2_657 .
N21 K2 C49 119.37(5) . .
C50 K2 C49 25.11(4) . .
O56 K2 C55 105.12(4) 2_657 .
N21 K2 C55 163.82(5) . .
C50 K2 C55 25.86(4) . .
C49 K2 C55 44.66(4) . .
O56 K2 C43 136.91(4) 2_657 .
N21 K2 C43 124.08(5) . .
C50 K2 C43 51.56(4) . .
C49 K2 C43 43.14(4) . .
C55 K2 C43 44.90(4) . .
O56 K2 C42 114.34(4) 2_657 .
N21 K2 C42 147.78(5) . .
C50 K2 C42 44.46(4) . .
C49 K2 C42 50.53(4) . .
C55 K2 C42 25.65(4) . .
C43 K2 C42 24.77(4) . .
O56 K2 C44 157.68(4) 2_657 .
N21 K2 C44 111.64(5) . .
C50 K2 C44 45.04(4) . .
C49 K2 C44 25.01(4) . .
C55 K2 C44 53.09(4) . .
C43 K2 C44 24.88(4) . .
C42 K2 C44 44.19(4) . .
O56 K2 Si1B 95.97(3) 2_657 .
N21 K2 Si1B 24.72(4) . .
C50 K2 Si1B 145.78(3) . .
C49 K2 Si1B 120.68(4) . .
C55 K2 Si1B 151.17(3) . .
C43 K2 Si1B 106.45(3) . .
C42 K2 Si1B 126.45(3) . .
C44 K2 Si1B 103.09(3) . .
O56 K2 Si2 100.98(3) 2_657 .
N21 K2 Si2 25.48(4) . .
C50 K2 Si2 116.45(3) . .
C49 K2 Si2 99.28(3) . .
C55 K2 Si2 142.14(3) . .
C43 K2 Si2 121.34(3) . .
C42 K2 Si2 144.61(3) . .
C44 K2 Si2 100.47(3) . .
Si1B K2 Si2 47.23(2) . .
O56 K2 Si1A 83.64(3) 2_657 .
N21 K2 Si1A 28.31(4) . .
C50 K2 Si1A 158.34(4) . .
C49 K2 Si1A 133.32(4) . .
C55 K2 Si1A 155.60(3) . .
C43 K2 Si1A 113.91(3) . .
C42 K2 Si1A 130.04(3) . .
C44 K2 Si1A 114.39(4) . .
Si1B K2 Si1A 12.78(2) . .
Si2 K2 Si1A 53.54(2) . .
O56 K2 K1 42.07(3) 2_657 .
N21 K2 K1 49.74(4) . .
C50 K2 K1 142.28(3) . .
C49 K2 K1 149.54(3) . .
C55 K2 K1 144.19(3) . .
C43 K2 K1 165.87(3) . .
C42 K2 K1 155.55(3) . .
C44 K2 K1 160.02(3) . .
Si1B K2 K1 63.025(17) . .
Si2 K2 K1 59.621(12) . .
Si1A K2 K1 53.98(2) . .
N1 C41 C42 113.36(12) . 2_657
N1 C41 H41A 108.9 . .
C42 C41 H41A 108.9 2_657 .
N1 C41 H41B 108.9 . .
C42 C41 H41B 108.9 2_657 .
H41A C41 H41B 107.7 . .
C43 C42 C55 121.35(14) . .
C43 C42 C41 120.08(14) . 2_657
C55 C42 C41 118.42(14) . 2_657
C43 C42 K2 76.87(9) . .
C55 C42 K2 76.20(8) . .
C41 C42 K2 122.17(9) 2_657 .
C42 C43 C44 122.70(14) . .
C42 C43 K2 78.36(9) . .
C44 C43 K2 78.32(9) . .
C42 C43 H43 118.7 . .
C44 C43 H43 118.7 . .
K2 C43 H43 114.9 . .
C43 C44 C49 115.99(14) . .
C43 C44 C45 121.15(15) . .
C49 C44 C45 122.73(15) . .
C43 C44 K2 76.81(9) . .
C49 C44 K2 76.40(9) . .
C45 C44 K2 119.42(10) . .
C46B C45 C48A 137.7(5) . .
C46B C45 C46A 58.9(5) . .
C48A C45 C46A 111.9(2) . .
C46B C45 C47B 114.3(7) . .
C46A C45 C47B 137.6(5) . .
C46B C45 C44 113.1(5) . .
C48A C45 C44 108.71(16) . .
C46A C45 C44 110.30(16) . .
C47B C45 C44 110.2(4) . .
C46B C45 C47A 50.5(5) . .
C48A C45 C47A 107.52(19) . .
C46A C45 C47A 107.00(19) . .
C47B C45 C47A 68.9(5) . .
C44 C45 C47A 111.35(16) . .
C46B C45 C48B 102.7(7) . .
C48A C45 C48B 66.0(5) . .
C46A C45 C48B 48.3(5) . .
C47B C45 C48B 103.4(7) . .
C44 C45 C48B 112.6(4) . .
C47A C45 C48B 135.1(4) . .
C45 C46A H46A 109.5 . .
C45 C46A H46B 109.5 . .
H46A C46A H46B 109.5 . .
C45 C46A H46C 109.5 . .
H46A C46A H46C 109.5 . .
H46B C46A H46C 109.5 . .
C45 C47A H47A 109.5 . .
C45 C47A H47B 109.5 . .
H47A C47A H47B 109.5 . .
C45 C47A H47C 109.5 . .
H47A C47A H47C 109.5 . .
H47B C47A H47C 109.5 . .
C45 C48A H48A 109.5 . .
C45 C48A H48B 109.5 . .
H48A C48A H48B 109.5 . .
C45 C48A H48C 109.5 . .
H48A C48A H48C 109.5 . .
H48B C48A H48C 109.5 . .
C45 C46B H46D 109.5 . .
C45 C46B H46E 109.5 . .
H46D C46B H46E 109.5 . .
C45 C46B H46F 109.5 . .
H46D C46B H46F 109.5 . .
H46E C46B H46F 109.5 . .
C45 C47B H47D 109.5 . .
C45 C47B H47E 109.5 . .
H47D C47B H47E 109.5 . .
C45 C47B H47F 109.5 . .
H47D C47B H47F 109.5 . .
H47E C47B H47F 109.5 . .
C45 C48B H48D 109.5 . .
C45 C48B H48E 109.5 . .
H48D C48B H48E 109.5 . .
C45 C48B H48F 109.5 . .
H48D C48B H48F 109.5 . .
H48E C48B H48F 109.5 . .
C50 C49 C44 124.30(14) . .
C50 C49 K2 77.19(8) . .
C44 C49 K2 78.59(9) . .
C50 C49 H49 117.9 . .
C44 C49 H49 117.9 . .
K2 C49 H49 116.7 . .
C49 C50 C55 119.17(13) . .
C49 C50 C51 120.98(14) . .
C55 C50 C51 119.85(14) . .
C49 C50 K2 77.70(9) . .
C55 C50 K2 77.40(8) . .
C51 C50 K2 116.00(9) . .
C53 C51 C52 107.45(15) . .
C53 C51 C50 110.00(14) . .
C52 C51 C50 112.77(15) . .
C53 C51 C54 110.44(16) . .
C52 C51 C54 106.70(14) . .
C50 C51 C54 109.43(13) . .
C51 C52 H52A 109.5 . .
C51 C52 H52B 109.5 . .
H52A C52 H52B 109.5 . .
C51 C52 H52C 109.5 . .
H52A C52 H52C 109.5 . .
H52B C52 H52C 109.5 . .
C51 C53 H53A 109.5 . .
C51 C53 H53B 109.5 . .
H53A C53 H53B 109.5 . .
C51 C53 H53C 109.5 . .
H53A C53 H53C 109.5 . .
H53B C53 H53C 109.5 . .
C51 C54 H54A 109.5 . .
C51 C54 H54B 109.5 . .
H54A C54 H54B 109.5 . .
C51 C54 H54C 109.5 . .
H54A C54 H54C 109.5 . .
H54B C54 H54C 109.5 . .
O56 C55 C42 120.24(13) . .
O56 C55 C50 123.37(13) . .
C42 C55 C50 116.38(14) . .
O56 C55 K2 114.83(9) . .
C42 C55 K2 78.15(8) . .
C50 C55 K2 76.74(8) . .
C42 C55 K1 99.57(9) . 2_657
C50 C55 K1 126.55(10) . 2_657
K2 C55 K1 152.58(5) . 2_657
C55 O56 K2 139.95(9) . 2_657
C55 O56 K1 118.23(9) . 2_657
K2 O56 K1 98.88(4) 2_657 2_657
C63 C61 C62 120.1(3) 2_666 .
C63 C61 H61 120 2_666 .
C62 C61 H61 120 . .
C63 C62 C61 119.2(3) . .
C63 C62 H62 120.4 . .
C61 C62 H62 120.4 . .
C61 C63 C62 120.8(3) 2_666 .
C61 C63 H63 119.6 2_666 .
C62 C63 H63 119.6 . .

loop_
_geom_bond_atom_site_label_1
_geom_bond_atom_site_label_2
_geom_bond_distance
_geom_bond_site_symmetry_2
K1 O56 2.7065(12) 2_657
K1 O13 2.7435(14) .
K1 O10A 2.795(3) .
K1 O10B 2.889(3) .
K1 O7 2.9099(15) .
K1 N1 2.9692(15) .
K1 O4 3.0296(14) .
K1 N21 3.0472(17) .
K1 Si1A 3.4716(12) .
K1 C55 3.5134(15) 2_657
K1 Si2 3.7948(7) .
K1 K2 3.9906(5) .
Si2 N21 1.6572(17) .
Si2 C25 1.874(3) .
Si2 C24 1.887(2) .
Si2 K2 3.6144(6) .
Si2 HI2 1 .
N1 C2 1.474(2) .
N1 C15 1.477(2) .
N1 C41 1.488(2) .
C2 C3 1.510(3) .
C2 H2A 0.99 .
C2 H2B 0.99 .
C3 O4 1.422(2) .
C3 H3A 0.99 .
C3 H3B 0.99 .
O4 C5 1.418(3) .
C5 C6 1.496(4) .
C5 H5A 0.99 .
C5 H5B 0.99 .
C6 O7 1.428(3) .
C6 H6A 0.99 .
C6 H6B 0.99 .
O7 C8 1.428(3) .
C8 C9 1.480(5) .
C8 H8A 0.99 .
C8 H8B 0.99 .
C9 O10A 1.356(5) .
C9 O10B 1.563(5) .
C9 H9A 0.99 .
C9 H9B 0.99 .
O10A C11A 1.429(7) .
C11A C12A 1.442(8) .
C11A H11A 0.99 .
C11A H11B 0.99 .
C12A O13 1.350(5) .
C12A H12A 0.99 .
C12A H12B 0.99 .
O10B C11B 1.427(7) .
C11B C12B 1.515(8) .
C11B H11C 0.99 .
C11B H11D 0.99 .
C12B O13 1.570(6) .
C12B H12C 0.99 .
C12B H12D 0.99 .
O13 C14 1.401(3) .
C14 C15 1.508(3) .
C14 H14A 0.99 .
C14 H14B 0.99 .
C15 H15A 0.99 .
C15 H15B 0.99 .
N21 Si1B 1.6063(18) .
N21 Si1A 1.791(2) .
N21 K2 2.6898(15) .
Si1A C22A 1.483(6) .
Si1A C23A 1.843(2) .
Si1A K2 3.6250(12) .
Si1A HI1A 1 .
C22A H22A 0.98 .
C22A H22B 0.98 .
C22A H22C 0.98 .
C23A H23A 0.98 .
C23A H23B 0.98 .
C23A H23C 0.98 .
Si1B C22B 1.719(5) .
Si1B K2 3.5898(10) .
Si1B HI1B 1 .
C22B H22D 0.98 .
C22B H22E 0.98 .
C22B H22F 0.98 .
C24 H24A 0.98 .
C24 H24B 0.98 .
C24 H24C 0.98 .
C25 H25A 0.98 .
C25 H25B 0.98 .
C25 H25C 0.98 .
K2 O56 2.5444(11) 2_657
K2 C50 3.2142(15) .
K2 C49 3.2206(15) .
K2 C55 3.2226(15) .
K2 C43 3.2293(16) .
K2 C42 3.2478(15) .
K2 C44 3.2481(15) .
C41 C42 1.508(2) 2_657
C41 H41A 0.99 .
C41 H41B 0.99 .
C42 C43 1.389(2) .
C42 C55 1.436(2) .
C42 C41 1.508(2) 2_657
C43 C44 1.395(2) .
C43 H43 0.95 .
C44 C49 1.401(2) .
C44 C45 1.535(2) .
C45 C46B 1.464(13) .
C45 C48A 1.514(3) .
C45 C46A 1.520(3) .
C45 C47B 1.522(11) .
C45 C47A 1.561(3) .
C45 C48B 1.686(14) .
C46A H46A 0.98 .
C46A H46B 0.98 .
C46A H46C 0.98 .
C47A H47A 0.98 .
C47A H47B 0.98 .
C47A H47C 0.98 .
C48A H48A 0.98 .
C48A H48B 0.98 .
C48A H48C 0.98 .
C46B H46D 0.98 .
C46B H46E 0.98 .
C46B H46F 0.98 .
C47B H47D 0.98 .
C47B H47E 0.98 .
C47B H47F 0.98 .
C48B H48D 0.98 .
C48B H48E 0.98 .
C48B H48F 0.98 .
C49 C50 1.399(2) .
C49 H49 0.95 .
C50 C55 1.440(2) .
C50 C51 1.539(2) .
C51 C53 1.537(3) .
C51 C52 1.538(2) .
C51 C54 1.539(2) .
C52 H52A 0.98 .
C52 H52B 0.98 .
C52 H52C 0.98 .
C53 H53A 0.98 .
C53 H53B 0.98 .
C53 H53C 0.98 .
C54 H54A 0.98 .
C54 H54B 0.98 .
C54 H54C 0.98 .
C55 O56 1.3000(19) .
C55 K1 3.5134(15) 2_657
O56 K2 2.5443(11) 2_657
O56 K1 2.7065(12) 2_657
C61 C63 1.361(4) 2_666
C61 C62 1.372(4) .
C61 H61 0.95 .
C62 C63 1.364(4) .
C62 H62 0.95 .
C63 C61 1.361(4) 2_666
C63 H63 0.95 .

loop_
_geom_torsion_atom_site_label_1
_geom_torsion_atom_site_label_2
_geom_torsion_atom_site_label_3
_geom_torsion_atom_site_label_4
_geom_torsion
_geom_torsion_site_symmetry_1
_geom_torsion_site_symmetry_4
O56 K1 Si2 N21 57.64(8) 2_657 .
O13 K1 Si2 N21 -176.32(8) . .
O10A K1 Si2 N21 -120.18(11) . .
O10B K1 Si2 N21 -111.46(11) . .
O7 K1 Si2 N21 -76.12(9) . .
N1 K1 Si2 N21 129.21(8) . .
O4 K1 Si2 N21 175.43(11) . .
Si1A K1 Si2 N21 -22.65(7) . .
C55 K1 Si2 N21 66.19(8) 2_657 .
K2 K1 Si2 N21 50.25(7) . .
O56 K1 Si2 C25 -55.88(10) 2_657 .
O13 K1 Si2 C25 70.16(10) . .
O10A K1 Si2 C25 126.30(12) . .
O10B K1 Si2 C25 135.02(12) . .
O7 K1 Si2 C25 170.36(11) . .
N1 K1 Si2 C25 15.69(10) . .
O4 K1 Si2 C25 61.90(13) . .
N21 K1 Si2 C25 -113.52(12) . .
Si1A K1 Si2 C25 -136.17(10) . .
C55 K1 Si2 C25 -47.33(10) 2_657 .
K2 K1 Si2 C25 -63.28(10) . .
O56 K1 Si2 C24 120.0(3) 2_657 .
O13 K1 Si2 C24 -113.9(3) . .
O10A K1 Si2 C24 -57.8(3) . .
O10B K1 Si2 C24 -49.1(3) . .
O7 K1 Si2 C24 -13.7(3) . .
N1 K1 Si2 C24 -168.4(3) . .
O4 K1 Si2 C24 -122.2(3) . .
N21 K1 Si2 C24 62.4(3) . .
Si1A K1 Si2 C24 39.7(3) . .
C55 K1 Si2 C24 128.6(3) 2_657 .
K2 K1 Si2 C24 112.6(3) . .
O56 K1 Si2 K2 7.39(3) 2_657 .
O13 K1 Si2 K2 133.44(4) . .
O10A K1 Si2 K2 -170.43(8) . .
O10B K1 Si2 K2 -161.70(8) . .
O7 K1 Si2 K2 -126.36(5) . .
N1 K1 Si2 K2 78.97(3) . .
O4 K1 Si2 K2 125.18(8) . .
N21 K1 Si2 K2 -50.25(7) . .
Si1A K1 Si2 K2 -72.89(2) . .
C55 K1 Si2 K2 15.94(3) 2_657 .
O56 K1 N1 C2 -108.67(11) 2_657 .
O13 K1 N1 C2 100.92(12) . .
O10A K1 N1 C2 65.48(14) . .
O10B K1 N1 C2 75.26(14) . .
O7 K1 N1 C2 4.12(12) . .
O4 K1 N1 C2 0.87(10) . .
N21 K1 N1 C2 -173.70(10) . .
Si1A K1 N1 C2 -149.98(10) . .
C55 K1 N1 C2 -92.49(11) 2_657 .
Si2 K1 N1 C2 163.45(10) . .
K2 K1 N1 C2 -142.78(10) . .
O56 K1 N1 C15 130.16(10) 2_657 .
O13 K1 N1 C15 -20.24(10) . .
O10A K1 N1 C15 -55.68(13) . .
O10B K1 N1 C15 -45.90(13) . .
O7 K1 N1 C15 -117.05(10) . .
O4 K1 N1 C15 -120.29(11) . .
N21 K1 N1 C15 65.13(11) . .
Si1A K1 N1 C15 88.86(11) . .
C55 K1 N1 C15 146.35(11) 2_657 .
Si2 K1 N1 C15 42.28(10) . .
K2 K1 N1 C15 96.06(10) . .
O56 K1 N1 C41 16.13(9) 2_657 .
O13 K1 N1 C41 -134.27(11) . .
O10A K1 N1 C41 -169.72(12) . .
O10B K1 N1 C41 -159.93(12) . .
O7 K1 N1 C41 128.92(9) . .
O4 K1 N1 C41 125.68(10) . .
N21 K1 N1 C41 -48.90(10) . .
Si1A K1 N1 C41 -25.17(13) . .
C55 K1 N1 C41 32.32(9) 2_657 .
Si2 K1 N1 C41 -71.75(9) . .
K2 K1 N1 C41 -17.97(9) . .
C15 N1 C2 C3 146.60(16) . .
C41 N1 C2 C3 -92.48(18) . .
K1 N1 C2 C3 29.48(18) . .
N1 C2 C3 O4 -63.84(19) . .
C2 C3 O4 C5 -179.90(16) . .
C2 C3 O4 K1 61.69(14) . .
O56 K1 O4 C5 -89.00(14) 2_657 .
O13 K1 O4 C5 145.56(15) . .
O10A K1 O4 C5 87.27(16) . .
O10B K1 O4 C5 83.02(16) . .
O7 K1 O4 C5 30.61(14) . .
N1 K1 O4 C5 -152.87(15) . .
Si1A K1 O4 C5 0.09(17) . .
C55 K1 O4 C5 -91.28(14) 2_657 .
Si2 K1 O4 C5 153.60(13) . .
K2 K1 O4 C5 -96.70(14) . .
O56 K1 O4 C3 31.73(11) 2_657 .
O13 K1 O4 C3 -93.71(11) . .
O10A K1 O4 C3 -152.00(14) . .
O10B K1 O4 C3 -156.24(13) . .
O7 K1 O4 C3 151.34(13) . .
N1 K1 O4 C3 -32.13(10) . .
Si1A K1 O4 C3 120.82(11) . .
C55 K1 O4 C3 29.45(11) 2_657 .
Si2 K1 O4 C3 -85.67(14) . .
K2 K1 O4 C3 24.03(13) . .
C3 O4 C5 C6 177.40(18) . .
K1 O4 C5 C6 -63.5(2) . .
O4 C5 C6 O7 67.8(3) . .
C5 C6 O7 C8 -165.3(2) . .
C5 C6 O7 K1 -35.1(3) . .
O56 K1 O7 C8 -146.41(16) 2_657 .
O13 K1 O7 C8 64.60(17) . .
O10A K1 O7 C8 35.23(18) . .
O10B K1 O7 C8 19.08(18) . .
N1 K1 O7 C8 131.95(16) . .
O4 K1 O7 C8 135.25(18) . .
N21 K1 O7 C8 -50.23(18) . .
Si1A K1 O7 C8 -61.18(17) . .
C55 K1 O7 C8 -164.15(16) 2_657 .
Si2 K1 O7 C8 -21.14(18) . .
K2 K1 O7 C8 -102.79(17) . .
O56 K1 O7 C6 81.6(2) 2_657 .
O13 K1 O7 C6 -67.4(2) . .
O10A K1 O7 C6 -96.8(2) . .
O10B K1 O7 C6 -112.9(2) . .
N1 K1 O7 C6 -0.1(2) . .
O4 K1 O7 C6 3.2(2) . .
N21 K1 O7 C6 177.8(2) . .
Si1A K1 O7 C6 166.8(2) . .
C55 K1 O7 C6 63.8(2) 2_657 .
Si2 K1 O7 C6 -153.14(19) . .
K2 K1 O7 C6 125.2(2) . .
C6 O7 C8 C9 77.3(3) . .
K1 O7 C8 C9 -58.3(2) . .
O7 C8 C9 O10A 46.5(4) . .
O7 C8 C9 O10B 75.4(3) . .
C8 C9 O10A C11A -161.9(3) . .
O10B C9 O10A C11A 116.4(7) . .
C8 C9 O10A K1 -9.4(5) . .
O10B C9 O10A K1 -91.1(5) . .
O13 K1 O10A C9 -160.3(4) . .
O10B K1 O10A C9 92.0(6) . .
O7 K1 O10A C9 -14.0(3) . .
N1 K1 O10A C9 -122.8(3) . .
O4 K1 O10A C9 -71.1(3) . .
N21 K1 O10A C9 105.6(3) . .
Si1A K1 O10A C9 74.8(3) . .
C55 K1 O10A C9 -67.5(4) 2_657 .
Si2 K1 O10A C9 127.8(3) . .
K2 K1 O10A C9 113.9(3) . .
O13 K1 O10A C11A -8.5(3) . .
O10B K1 O10A C11A -116.1(7) . .
O7 K1 O10A C11A 137.9(3) . .
N1 K1 O10A C11A 29.0(3) . .
O4 K1 O10A C11A 80.7(3) . .
N21 K1 O10A C11A -102.5(3) . .
Si1A K1 O10A C11A -133.3(3) . .
C55 K1 O10A C11A 84.3(4) 2_657 .
Si2 K1 O10A C11A -80.3(3) . .
K2 K1 O10A C11A -94.3(3) . .
C9 O10A C11A C12A -164.1(4) . .
K1 O10A C11A C12A 40.6(5) . .
O10A C11A C12A O13 -64.9(5) . .
O10A C9 O10B C11B -68.1(5) . .
C8 C9 O10B C11B -175.4(3) . .
O10A C9 O10B K1 57.7(5) . .
C8 C9 O10B K1 -49.6(3) . .
O56 K1 O10B C11B -123.4(4) 2_657 .
O13 K1 O10B C11B 14.0(3) . .
O10A K1 O10B C11B 78.6(6) . .
O7 K1 O10B C11B 144.2(3) . .
N1 K1 O10B C11B 39.5(3) . .
O4 K1 O10B C11B 95.2(3) . .
N21 K1 O10B C11B -88.2(3) . .
Si1A K1 O10B C11B -118.6(3) . .
C55 K1 O10B C11B 127.2(4) 2_657 .
Si2 K1 O10B C11B -64.9(3) . .
K2 K1 O10B C11B -85.1(3) . .
O56 K1 O10B C9 108.8(4) 2_657 .
O13 K1 O10B C9 -113.8(3) . .
O10A K1 O10B C9 -49.3(5) . .
O7 K1 O10B C9 16.4(2) . .
N1 K1 O10B C9 -88.3(3) . .
O4 K1 O10B C9 -32.7(2) . .
N21 K1 O10B C9 143.9(2) . .
Si1A K1 O10B C9 113.5(2) . .
C55 K1 O10B C9 -0.6(6) 2_657 .
Si2 K1 O10B C9 167.2(3) . .
K2 K1 O10B C9 147.0(2) . .
C9 O10B C11B C12B 77.9(5) . .
K1 O10B C11B C12B -48.2(5) . .
O10B C11B C12B O13 66.1(5) . .
C11A C12A O13 C14 -94.9(4) . .
C11A C12A O13 C12B -32.3(7) . .
C11A C12A O13 K1 60.1(5) . .
C11B C12B O13 C12A 52.1(8) . .
C11B C12B O13 C14 179.7(3) . .
C11B C12B O13 K1 -48.9(4) . .
O56 K1 O13 C12A 157.4(3) 2_657 .
O10A K1 O13 C12A -27.8(3) . .
O10B K1 O13 C12A -12.0(3) . .
O7 K1 O13 C12A -56.7(3) . .
N1 K1 O13 C12A -167.4(3) . .
O4 K1 O13 C12A -109.5(3) . .
N21 K1 O13 C12A 71.8(3) . .
Si1A K1 O13 C12A 48.4(3) . .
C55 K1 O13 C12A 179.3(3) 2_657 .
Si2 K1 O13 C12A 73.4(3) . .
K2 K1 O13 C12A 114.1(3) . .
O56 K1 O13 C14 -47.00(17) 2_657 .
O10A K1 O13 C14 127.86(18) . .
O10B K1 O13 C14 143.65(18) . .
O7 K1 O13 C14 98.91(15) . .
N1 K1 O13 C14 -11.78(14) . .
O4 K1 O13 C14 46.07(15) . .
N21 K1 O13 C14 -132.58(15) . .
Si1A K1 O13 C14 -156.00(13) . .
C55 K1 O13 C14 -25.13(17) 2_657 .
Si2 K1 O13 C14 -130.99(16) . .
K2 K1 O13 C14 -90.27(15) . .
O56 K1 O13 C12B -171.7(2) 2_657 .
O10A K1 O13 C12B 3.1(3) . .
O10B K1 O13 C12B 18.9(3) . .
O7 K1 O13 C12B -25.8(3) . .
N1 K1 O13 C12B -136.5(3) . .
O4 K1 O13 C12B -78.7(3) . .
N21 K1 O13 C12B 102.7(3) . .
Si1A K1 O13 C12B 79.3(3) . .
C55 K1 O13 C12B -149.9(2) 2_657 .
Si2 K1 O13 C12B 104.3(3) . .
K2 K1 O13 C12B 145.0(2) . .
C12A O13 C14 C15 -163.0(3) . .
C12B O13 C14 C15 171.4(3) . .
K1 O13 C14 C15 42.5(2) . .
C2 N1 C15 C14 -71.9(2) . .
C41 N1 C15 C14 165.13(16) . .
K1 N1 C15 C14 52.44(17) . .
O13 C14 C15 N1 -67.8(2) . .
C25 Si2 N21 Si1B -149.97(14) . .
C24 Si2 N21 Si1B -28.02(19) . .
K2 Si2 N21 Si1B -135.29(16) . .
K1 Si2 N21 Si1B 131.89(15) . .
C25 Si2 N21 Si1A -177.87(18) . .
C24 Si2 N21 Si1A -55.9(2) . .
K2 Si2 N21 Si1A -163.2(2) . .
K1 Si2 N21 Si1A 103.99(18) . .
C25 Si2 N21 K2 -14.67(13) . .
C24 Si2 N21 K2 107.27(13) . .
K1 Si2 N21 K2 -92.81(7) . .
C25 Si2 N21 K1 78.14(11) . .
C24 Si2 N21 K1 -159.92(12) . .
K2 Si2 N21 K1 92.81(7) . .
O56 K1 N21 Si1B 100.98(8) 2_657 .
O13 K1 N21 Si1B -134.18(8) . .
O10A K1 N21 Si1B -75.03(12) . .
O10B K1 N21 Si1B -71.58(11) . .
O7 K1 N21 Si1B -16.09(10) . .
N1 K1 N21 Si1B 161.59(7) . .
Si1A K1 N21 Si1B 5.51(6) . .
C55 K1 N21 Si1B 102.27(8) 2_657 .
Si2 K1 N21 Si1B -137.81(13) . .
K2 K1 N21 Si1B 111.88(9) . .
O56 K1 N21 Si2 -121.22(7) 2_657 .
O13 K1 N21 Si2 3.63(8) . .
O10A K1 N21 Si2 62.78(11) . .
O10B K1 N21 Si2 66.22(11) . .
O7 K1 N21 Si2 121.72(8) . .
N1 K1 N21 Si2 -60.60(8) . .
Si1A K1 N21 Si2 143.31(11) . .
C55 K1 N21 Si2 -119.93(7) 2_657 .
K2 K1 N21 Si2 -110.31(9) . .
O56 K1 N21 Si1A 95.47(6) 2_657 .
O13 K1 N21 Si1A -139.69(7) . .
O10A K1 N21 Si1A -80.53(10) . .
O10B K1 N21 Si1A -77.09(10) . .
O7 K1 N21 Si1A -21.60(9) . .
N1 K1 N21 Si1A 156.09(6) . .
C55 K1 N21 Si1A 96.76(6) 2_657 .
Si2 K1 N21 Si1A -143.31(11) . .
K2 K1 N21 Si1A 106.37(7) . .
O56 K1 N21 K2 -10.90(4) 2_657 .
O13 K1 N21 K2 113.94(5) . .
O10A K1 N21 K2 173.09(9) . .
O10B K1 N21 K2 176.53(9) . .
O7 K1 N21 K2 -127.97(5) . .
N1 K1 N21 K2 49.71(6) . .
Si1A K1 N21 K2 -106.37(7) . .
C55 K1 N21 K2 -9.62(5) 2_657 .
Si2 K1 N21 K2 110.31(9) . .
Si1B N21 Si1A C22A -93.4(3) . .
Si2 N21 Si1A C22A -33.9(4) . .
K2 N21 Si1A C22A 162.5(3) . .
K1 N21 Si1A C22A 75.3(3) . .
Si1B N21 Si1A C23A 74.70(15) . .
Si2 N21 Si1A C23A 134.16(18) . .
K2 N21 Si1A C23A -29.43(13) . .
K1 N21 Si1A C23A -116.59(11) . .
Si1B N21 Si1A K1 -168.71(12) . .
Si2 N21 Si1A K1 -109.26(18) . .
K2 N21 Si1A K1 87.15(6) . .
Si1B N21 Si1A K2 104.13(12) . .
Si2 N21 Si1A K2 163.6(2) . .
K1 N21 Si1A K2 -87.15(6) . .
O56 K1 Si1A C22A 153.6(3) 2_657 .
O13 K1 Si1A C22A -76.8(3) . .
O10A K1 Si1A C22A -21.0(3) . .
O10B K1 Si1A C22A -25.4(3) . .
O7 K1 Si1A C22A 35.7(3) . .
N1 K1 Si1A C22A -167.5(3) . .
O4 K1 Si1A C22A 61.0(3) . .
N21 K1 Si1A C22A -126.1(3) . .
C55 K1 Si1A C22A 144.9(3) 2_657 .
Si2 K1 Si1A C22A -107.6(3) . .
K2 K1 Si1A C22A -176.0(3) . .
O56 K1 Si1A N21 -80.31(7) 2_657 .
O13 K1 Si1A N21 49.27(8) . .
O10A K1 Si1A N21 105.10(10) . .
O10B K1 Si1A N21 100.74(10) . .
O7 K1 Si1A N21 161.80(7) . .
N1 K1 Si1A N21 -41.39(9) . .
O4 K1 Si1A N21 -172.92(7) . .
C55 K1 Si1A N21 -89.04(7) 2_657 .
Si2 K1 Si1A N21 18.49(6) . .
K2 K1 Si1A N21 -49.93(6) . .
O56 K1 Si1A C23A 14.58(11) 2_657 .
O13 K1 Si1A C23A 144.16(12) . .
O10A K1 Si1A C23A -160.01(14) . .
O10B K1 Si1A C23A -164.36(14) . .
O7 K1 Si1A C23A -103.31(12) . .
N1 K1 Si1A C23A 53.50(13) . .
O4 K1 Si1A C23A -78.02(13) . .
N21 K1 Si1A C23A 94.90(13) . .
C55 K1 Si1A C23A 5.86(11) 2_657 .
Si2 K1 Si1A C23A 113.39(11) . .
K2 K1 Si1A C23A 44.97(11) . .
O56 K1 Si1A K2 -30.39(3) 2_657 .
O13 K1 Si1A K2 99.19(5) . .
O10A K1 Si1A K2 155.02(8) . .
O10B K1 Si1A K2 150.67(8) . .
O7 K1 Si1A K2 -148.28(4) . .
N1 K1 Si1A K2 8.53(7) . .
O4 K1 Si1A K2 -122.99(6) . .
N21 K1 Si1A K2 49.93(6) . .
C55 K1 Si1A K2 -39.11(3) 2_657 .
Si2 K1 Si1A K2 68.42(2) . .
Si2 N21 Si1B C22B -55.4(3) . .
Si1A N21 Si1B C22B 84.7(3) . .
K2 N21 Si1B C22B 169.5(3) . .
K1 N21 Si1B C22B 72.3(3) . .
Si2 N21 Si1B K2 135.07(16) . .
Si1A N21 Si1B K2 -84.85(12) . .
K1 N21 Si1B K2 -97.19(9) . .
Si1B N21 K2 O56 -103.28(9) . 2_657
Si2 N21 K2 O56 115.13(8) . 2_657
Si1A N21 K2 O56 -75.54(8) . 2_657
K1 N21 K2 O56 11.44(4) . 2_657
Si1B N21 K2 C50 118.25(9) . .
Si2 N21 K2 C50 -23.34(12) . .
Si1A N21 K2 C50 145.98(7) . .
K1 N21 K2 C50 -127.04(6) . .
Si1B N21 K2 C49 100.23(9) . .
Si2 N21 K2 C49 -41.35(10) . .
Si1A N21 K2 C49 127.97(8) . .
K1 N21 K2 C49 -145.05(4) . .
Si1B N21 K2 C55 91.82(18) . .
Si2 N21 K2 C55 -49.8(2) . .
Si1A N21 K2 C55 119.55(15) . .
K1 N21 K2 C55 -153.47(14) . .
Si1B N21 K2 C43 49.30(11) . .
Si2 N21 K2 C43 -92.29(8) . .
Si1A N21 K2 C43 77.04(9) . .
K1 N21 K2 C43 164.02(4) . .
Si1B N21 K2 C42 38.59(14) . .
Si2 N21 K2 C42 -102.99(10) . .
Si1A N21 K2 C42 66.33(12) . .
K1 N21 K2 C42 153.31(6) . .
Si1B N21 K2 C44 73.80(10) . .
Si2 N21 K2 C44 -67.79(9) . .
Si1A N21 K2 C44 101.54(8) . .
K1 N21 K2 C44 -171.48(4) . .
Si2 N21 K2 Si1B -141.59(15) . .
Si1A N21 K2 Si1B 27.74(6) . .
K1 N21 K2 Si1B 114.72(10) . .
Si1B N21 K2 Si2 141.59(15) . .
Si1A N21 K2 Si2 169.33(14) . .
K1 N21 K2 Si2 -103.69(8) . .
Si1B N21 K2 Si1A -27.74(6) . .
Si2 N21 K2 Si1A -169.33(14) . .
K1 N21 K2 Si1A 86.98(8) . .
Si1B N21 K2 K1 -114.72(10) . .
Si2 N21 K2 K1 103.69(8) . .
Si1A N21 K2 K1 -86.98(8) . .
N21 Si1B K2 O56 78.10(10) . 2_657
N21 Si1B K2 C50 -95.04(11) . .
N21 Si1B K2 C49 -94.30(10) . .
N21 Si1B K2 C55 -144.71(11) . .
N21 Si1B K2 C43 -139.10(10) . .
N21 Si1B K2 C42 -155.58(10) . .
N21 Si1B K2 C44 -113.59(10) . .
N21 Si1B K2 Si2 -21.35(9) . .
N21 Si1B K2 Si1A 93.40(14) . .
N21 Si1B K2 K1 51.06(9) . .
N21 Si2 K2 O56 -67.25(8) . 2_657
C25 Si2 K2 O56 97.95(10) . 2_657
C24 Si2 K2 O56 -166.29(15) . 2_657
K1 Si2 K2 O56 -8.00(3) . 2_657
C25 Si2 K2 N21 165.20(13) . .
C24 Si2 K2 N21 -99.04(17) . .
K1 Si2 K2 N21 59.25(8) . .
N21 Si2 K2 C50 163.65(9) . .
C25 Si2 K2 C50 -31.15(10) . .
C24 Si2 K2 C50 64.61(15) . .
K1 Si2 K2 C50 -137.10(3) . .
N21 Si2 K2 C49 144.31(9) . .
C25 Si2 K2 C49 -50.50(10) . .
C24 Si2 K2 C49 45.27(15) . .
K1 Si2 K2 C49 -156.45(3) . .
N21 Si2 K2 C55 159.71(9) . .
C25 Si2 K2 C55 -35.09(11) . .
C24 Si2 K2 C55 60.67(16) . .
K1 Si2 K2 C55 -141.04(5) . .
N21 Si2 K2 C43 104.32(9) . .
C25 Si2 K2 C43 -90.48(10) . .
C24 Si2 K2 C43 5.28(15) . .
K1 Si2 K2 C43 163.57(4) . .
N21 Si2 K2 C42 116.21(10) . .
C25 Si2 K2 C42 -78.59(11) . .
C24 Si2 K2 C42 17.17(16) . .
K1 Si2 K2 C42 175.46(5) . .
N21 Si2 K2 C44 118.94(9) . .
C25 Si2 K2 C44 -75.86(10) . .
C24 Si2 K2 C44 19.90(15) . .
K1 Si2 K2 C44 178.19(3) . .
N21 Si2 K2 Si1B 20.73(8) . .
C25 Si2 K2 Si1B -174.07(10) . .
C24 Si2 K2 Si1B -78.31(15) . .
K1 Si2 K2 Si1B 79.98(2) . .
N21 Si2 K2 Si1A 6.27(8) . .
C25 Si2 K2 Si1A 171.47(10) . .
C24 Si2 K2 Si1A -92.77(15) . .
K1 Si2 K2 Si1A 65.52(3) . .
N21 Si2 K2 K1 -59.25(8) . .
C25 Si2 K2 K1 105.95(10) . .
C24 Si2 K2 K1 -158.29(15) . .
C22A Si1A K2 O56 46.0(9) . 2_657
N21 Si1A K2 O56 103.02(8) . 2_657
C23A Si1A K2 O56 -107.07(10) . 2_657
K1 Si1A K2 O56 32.61(3) . 2_657
C22A Si1A K2 N21 -57.0(9) . .
C23A Si1A K2 N21 149.91(14) . .
K1 Si1A K2 N21 -70.41(8) . .
C22A Si1A K2 C50 -131.6(9) . .
N21 Si1A K2 C50 -74.59(12) . .
C23A Si1A K2 C50 75.32(14) . .
K1 Si1A K2 C50 -145.01(9) . .
C22A Si1A K2 C49 -127.8(9) . .
N21 Si1A K2 C49 -70.78(9) . .
C23A Si1A K2 C49 79.13(11) . .
K1 Si1A K2 C49 -141.20(4) . .
C22A Si1A K2 C55 158.9(9) . .
N21 Si1A K2 C55 -144.06(10) . .
C23A Si1A K2 C55 5.85(14) . .
K1 Si1A K2 C55 145.53(8) . .
C22A Si1A K2 C43 -175.0(9) . .
N21 Si1A K2 C43 -118.01(9) . .
C23A Si1A K2 C43 31.90(11) . .
K1 Si1A K2 C43 171.58(3) . .
C22A Si1A K2 C42 162.6(9) . .
N21 Si1A K2 C42 -140.37(8) . .
C23A Si1A K2 C42 9.54(11) . .
K1 Si1A K2 C42 149.22(4) . .
C22A Si1A K2 C44 -147.7(9) . .
N21 Si1A K2 C44 -90.71(9) . .
C23A Si1A K2 C44 59.20(11) . .
K1 Si1A K2 C44 -161.12(4) . .
C22A Si1A K2 Si1B -118.7(9) . .
N21 Si1A K2 Si1B -61.67(12) . .
C23A Si1A K2 Si1B 88.24(14) . .
K1 Si1A K2 Si1B -132.09(11) . .
C22A Si1A K2 Si2 -62.7(9) . .
N21 Si1A K2 Si2 -5.69(8) . .
C23A Si1A K2 Si2 144.23(10) . .
K1 Si1A K2 Si2 -76.10(2) . .
C22A Si1A K2 K1 13.4(9) . .
N21 Si1A K2 K1 70.41(8) . .
C23A Si1A K2 K1 -139.67(10) . .
O13 K1 K2 O56 118.00(5) . 2_657
O10A K1 K2 O56 -174.69(15) . 2_657
O10B K1 K2 O56 -167.42(12) . 2_657
O7 K1 K2 O56 -75.19(7) . 2_657
N1 K1 K2 O56 57.48(5) . 2_657
O4 K1 K2 O56 12.21(5) . 2_657
N21 K1 K2 O56 -162.78(6) . 2_657
Si1A K1 K2 O56 -126.94(5) . 2_657
C55 K1 K2 O56 5.95(5) 2_657 2_657
Si2 K1 K2 O56 168.24(4) . 2_657
O56 K1 K2 N21 162.78(6) 2_657 .
O13 K1 K2 N21 -79.21(6) . .
O10A K1 K2 N21 -11.91(15) . .
O10B K1 K2 N21 -4.63(12) . .
O7 K1 K2 N21 87.60(7) . .
N1 K1 K2 N21 -139.73(5) . .
O4 K1 K2 N21 175.00(6) . .
Si1A K1 K2 N21 35.84(5) . .
C55 K1 K2 N21 168.73(6) 2_657 .
Si2 K1 K2 N21 -28.98(5) . .
O56 K1 K2 C50 -73.30(6) 2_657 .
O13 K1 K2 C50 44.70(6) . .
O10A K1 K2 C50 112.01(15) . .
O10B K1 K2 C50 119.28(12) . .
O7 K1 K2 C50 -148.49(7) . .
N1 K1 K2 C50 -15.82(6) . .
O4 K1 K2 C50 -61.09(6) . .
N21 K1 K2 C50 123.92(7) . .
Si1A K1 K2 C50 159.76(5) . .
C55 K1 K2 C50 -67.35(6) 2_657 .
Si2 K1 K2 C50 94.94(5) . .
O56 K1 K2 C49 -117.15(7) 2_657 .
O13 K1 K2 C49 0.85(7) . .
O10A K1 K2 C49 68.16(16) . .
O10B K1 K2 C49 75.43(13) . .
O7 K1 K2 C49 167.66(8) . .
N1 K1 K2 C49 -59.67(7) . .
O4 K1 K2 C49 -104.94(7) . .
N21 K1 K2 C49 80.07(8) . .
Si1A K1 K2 C49 115.91(7) . .
C55 K1 K2 C49 -111.20(7) 2_657 .
Si2 K1 K2 C49 51.09(6) . .
O56 K1 K2 C55 -29.50(6) 2_657 .
O13 K1 K2 C55 88.50(6) . .
O10A K1 K2 C55 155.80(15) . .
O10B K1 K2 C55 163.08(12) . .
O7 K1 K2 C55 -104.69(7) . .
N1 K1 K2 C55 27.98(6) . .
O4 K1 K2 C55 -17.29(7) . .
N21 K1 K2 C55 167.71(7) . .
Si1A K1 K2 C55 -156.44(5) . .
C55 K1 K2 C55 -23.55(7) 2_657 .
Si2 K1 K2 C55 138.73(5) . .
O56 K1 K2 C43 93.67(14) 2_657 .
O13 K1 K2 C43 -148.33(13) . .
O10A K1 K2 C43 -81.0(2) . .
O10B K1 K2 C43 -73.75(17) . .
O7 K1 K2 C43 18.48(14) . .
N1 K1 K2 C43 151.15(13) . .
O4 K1 K2 C43 105.88(14) . .
N21 K1 K2 C43 -69.12(14) . .
Si1A K1 K2 C43 -33.27(13) . .
C55 K1 K2 C43 99.62(13) 2_657 .
Si2 K1 K2 C43 -98.10(13) . .
O56 K1 K2 C42 18.13(8) 2_657 .
O13 K1 K2 C42 136.13(8) . .
O10A K1 K2 C42 -156.57(16) . .
O10B K1 K2 C42 -149.29(13) . .
O7 K1 K2 C42 -57.06(9) . .
N1 K1 K2 C42 75.61(8) . .
O4 K1 K2 C42 30.34(8) . .
N21 K1 K2 C42 -144.66(9) . .
Si1A K1 K2 C42 -108.81(7) . .
C55 K1 K2 C42 24.08(8) 2_657 .
Si2 K1 K2 C42 -173.64(7) . .
O56 K1 K2 C44 -173.45(10) 2_657 .
O13 K1 K2 C44 -55.45(10) . .
O10A K1 K2 C44 11.86(18) . .
O10B K1 K2 C44 19.13(14) . .
O7 K1 K2 C44 111.36(11) . .
N1 K1 K2 C44 -115.97(10) . .
O4 K1 K2 C44 -161.24(10) . .
N21 K1 K2 C44 23.77(10) . .
Si1A K1 K2 C44 59.61(9) . .
C55 K1 K2 C44 -167.50(10) 2_657 .
Si2 K1 K2 C44 -5.22(9) . .
O56 K1 K2 Si1B 137.55(4) 2_657 .
O13 K1 K2 Si1B -104.45(4) . .
O10A K1 K2 Si1B -37.14(15) . .
O10B K1 K2 Si1B -29.86(11) . .
O7 K1 K2 Si1B 62.37(6) . .
N1 K1 K2 Si1B -164.97(3) . .
O4 K1 K2 Si1B 149.76(4) . .
N21 K1 K2 Si1B -25.23(5) . .
Si1A K1 K2 Si1B 10.61(3) . .
C55 K1 K2 Si1B 143.50(3) 2_657 .
Si2 K1 K2 Si1B -54.21(2) . .
O56 K1 K2 Si2 -168.24(4) 2_657 .
O13 K1 K2 Si2 -50.23(4) . .
O10A K1 K2 Si2 17.07(15) . .
O10B K1 K2 Si2 24.35(11) . .
O7 K1 K2 Si2 116.58(6) . .
N1 K1 K2 Si2 -110.75(3) . .
O4 K1 K2 Si2 -156.02(4) . .
N21 K1 K2 Si2 28.98(5) . .
Si1A K1 K2 Si2 64.82(3) . .
C55 K1 K2 Si2 -162.28(3) 2_657 .
O56 K1 K2 Si1A 126.94(4) 2_657 .
O13 K1 K2 Si1A -115.06(4) . .
O10A K1 K2 Si1A -47.75(15) . .
O10B K1 K2 Si1A -40.48(11) . .
O7 K1 K2 Si1A 51.75(6) . .
N1 K1 K2 Si1A -175.58(4) . .
O4 K1 K2 Si1A 139.15(5) . .
N21 K1 K2 Si1A -35.84(5) . .
C55 K1 K2 Si1A 132.89(4) 2_657 .
Si2 K1 K2 Si1A -64.82(3) . .
C2 N1 C41 C42 55.59(17) . 2_657
C15 N1 C41 C42 177.91(14) . 2_657
K1 N1 C41 C42 -71.44(14) . 2_657
O56 K2 C42 C43 158.89(9) 2_657 .
N21 K2 C42 C43 21.54(13) . .
C50 K2 C42 C43 -95.17(10) . .
C49 K2 C42 C43 -61.85(9) . .
C55 K2 C42 C43 -127.41(13) . .
C44 K2 C42 C43 -28.69(8) . .
Si1B K2 C42 C43 40.47(10) . .
Si2 K2 C42 C43 -24.83(11) . .
Si1A K2 C42 C43 56.11(10) . .
K1 K2 C42 C43 145.66(8) . .
O56 K2 C42 C55 -73.70(9) 2_657 .
N21 K2 C42 C55 148.95(10) . .
C50 K2 C42 C55 32.24(8) . .
C49 K2 C42 C55 65.56(9) . .
C43 K2 C42 C55 127.41(13) . .
C44 K2 C42 C55 98.72(10) . .
Si1B K2 C42 C55 167.88(7) . .
Si2 K2 C42 C55 102.58(9) . .
Si1A K2 C42 C55 -176.48(7) . .
K1 K2 C42 C55 -86.93(11) . .
O56 K2 C42 C41 41.42(12) 2_657 2_657
N21 K2 C42 C41 -95.93(14) . 2_657
C50 K2 C42 C41 147.36(14) . 2_657
C49 K2 C42 C41 -179.33(14) . 2_657
C55 K2 C42 C41 115.12(16) . 2_657
C43 K2 C42 C41 -117.47(16) . 2_657
C44 K2 C42 C41 -146.16(14) . 2_657
Si1B K2 C42 C41 -77.00(12) . 2_657
Si2 K2 C42 C41 -142.31(10) . 2_657
Si1A K2 C42 C41 -61.36(13) . 2_657
K1 K2 C42 C41 28.19(16) . 2_657
C55 C42 C43 C44 3.2(2) . .
C41 C42 C43 C44 -172.42(14) 2_657 .
K2 C42 C43 C44 67.80(14) . .
C55 C42 C43 K2 -64.59(13) . .
C41 C42 C43 K2 119.79(13) 2_657 .
O56 K2 C43 C42 -28.71(11) 2_657 .
N21 K2 C43 C42 -166.33(9) . .
C50 K2 C43 C42 62.94(9) . .
C49 K2 C43 C42 95.40(10) . .
C55 K2 C43 C42 29.15(8) . .
C44 K2 C43 C42 127.29(14) . .
Si1B K2 C43 C42 -147.02(8) . .
Si2 K2 C43 C42 163.46(8) . .
Si1A K2 C43 C42 -135.96(8) . .
K1 K2 C43 C42 -106.92(14) . .
O56 K2 C43 C44 -156.00(9) 2_657 .
N21 K2 C43 C44 66.39(11) . .
C50 K2 C43 C44 -64.35(9) . .
C49 K2 C43 C44 -31.89(9) . .
C55 K2 C43 C44 -98.14(10) . .
C42 K2 C43 C44 -127.29(14) . .
Si1B K2 C43 C44 85.69(9) . .
Si2 K2 C43 C44 36.17(10) . .
Si1A K2 C43 C44 96.76(9) . .
K1 K2 C43 C44 125.80(13) . .
C42 C43 C44 C49 -0.3(2) . .
K2 C43 C44 C49 67.48(12) . .
C42 C43 C44 C45 175.57(14) . .
K2 C43 C44 C45 -116.61(14) . .
C42 C43 C44 K2 -67.82(14) . .
O56 K2 C44 C43 47.02(16) 2_657 .
N21 K2 C44 C43 -125.27(9) . .
C50 K2 C44 C43 93.74(10) . .
C49 K2 C44 C43 121.32(14) . .
C55 K2 C44 C43 60.92(9) . .
C42 K2 C44 C43 28.57(8) . .
Si1B K2 C44 C43 -100.92(9) . .
Si2 K2 C44 C43 -149.16(9) . .
Si1A K2 C44 C43 -94.59(9) . .
K1 K2 C44 C43 -144.59(9) . .
O56 K2 C44 C49 -74.30(15) 2_657 .
N21 K2 C44 C49 113.41(10) . .
C50 K2 C44 C49 -27.58(9) . .
C55 K2 C44 C49 -60.40(9) . .
C43 K2 C44 C49 -121.32(14) . .
C42 K2 C44 C49 -92.75(10) . .
Si1B K2 C44 C49 137.77(9) . .
Si2 K2 C44 C49 89.52(9) . .
Si1A K2 C44 C49 144.09(9) . .
K1 K2 C44 C49 94.09(12) . .
O56 K2 C44 C45 165.56(11) 2_657 .
N21 K2 C44 C45 -6.73(13) . .
C50 K2 C44 C45 -147.73(14) . .
C49 K2 C44 C45 -120.14(17) . .
C55 K2 C44 C45 179.46(14) . .
C43 K2 C44 C45 118.54(17) . .
C42 K2 C44 C45 147.11(14) . .
Si1B K2 C44 C45 17.62(13) . .
Si2 K2 C44 C45 -30.62(12) . .
Si1A K2 C44 C45 23.95(13) . .
K1 K2 C44 C45 -26.05(19) . .
C43 C44 C45 C46B 117.4(5) . .
C49 C44 C45 C46B -66.9(6) . .
K2 C44 C45 C46B 25.5(6) . .
C43 C44 C45 C48A -69.5(2) . .
C49 C44 C45 C48A 106.2(2) . .
K2 C44 C45 C48A -161.45(17) . .
C43 C44 C45 C46A 53.6(2) . .
C49 C44 C45 C46A -130.7(2) . .
K2 C44 C45 C46A -38.4(2) . .
C43 C44 C45 C47B -113.3(5) . .
C49 C44 C45 C47B 62.4(6) . .
K2 C44 C45 C47B 154.7(5) . .
C43 C44 C45 C47A 172.27(16) . .
C49 C44 C45 C47A -12.1(2) . .
K2 C44 C45 C47A 80.28(17) . .
C43 C44 C45 C48B 1.6(5) . .
C49 C44 C45 C48B 177.2(5) . .
K2 C44 C45 C48B -90.4(5) . .
C43 C44 C49 C50 -2.0(2) . .
C45 C44 C49 C50 -177.85(14) . .
K2 C44 C49 C50 65.71(14) . .
C43 C44 C49 K2 -67.72(12) . .
C45 C44 C49 K2 116.44(14) . .
O56 K2 C49 C50 13.49(12) 2_657 .
N21 K2 C49 C50 152.39(9) . .
C55 K2 C49 C50 -30.94(8) . .
C43 K2 C49 C50 -97.74(10) . .
C42 K2 C49 C50 -65.04(9) . .
C44 K2 C49 C50 -129.45(14) . .
Si1B K2 C49 C50 -179.02(8) . .
Si2 K2 C49 C50 135.65(8) . .
Si1A K2 C49 C50 -176.69(8) . .
K1 K2 C49 C50 92.79(10) . .
O56 K2 C49 C44 142.94(9) 2_657 .
N21 K2 C49 C44 -78.16(10) . .
C50 K2 C49 C44 129.45(14) . .
C55 K2 C49 C44 98.51(10) . .
C43 K2 C49 C44 31.71(9) . .
C42 K2 C49 C44 64.41(9) . .
Si1B K2 C49 C44 -49.57(10) . .
Si2 K2 C49 C44 -94.90(9) . .
Si1A K2 C49 C44 -47.24(11) . .
K1 K2 C49 C44 -137.76(8) . .
C44 C49 C50 C55 1.4(2) . .
K2 C49 C50 C55 67.83(12) . .
C44 C49 C50 C51 -179.49(14) . .
K2 C49 C50 C51 -113.11(13) . .
C44 C49 C50 K2 -66.38(14) . .
O56 K2 C50 C49 -170.77(8) 2_657 .
N21 K2 C50 C49 -39.43(12) . .
C55 K2 C50 C49 124.04(13) . .
C43 K2 C50 C49 59.88(9) . .
C42 K2 C50 C49 92.07(10) . .
C44 K2 C50 C49 27.48(8) . .
Si1B K2 C50 C49 1.50(12) . .
Si2 K2 C50 C49 -50.41(9) . .
Si1A K2 C50 C49 6.54(15) . .
K1 K2 C50 C49 -124.15(8) . .
O56 K2 C50 C55 65.18(9) 2_657 .
N21 K2 C50 C55 -163.47(9) . .
C49 K2 C50 C55 -124.04(13) . .
C43 K2 C50 C55 -64.16(9) . .
C42 K2 C50 C55 -31.97(8) . .
C44 K2 C50 C55 -96.57(9) . .
Si1B K2 C50 C55 -122.55(8) . .
Si2 K2 C50 C55 -174.45(7) . .
Si1A K2 C50 C55 -117.50(11) . .
K1 K2 C50 C55 111.81(8) . .
O56 K2 C50 C51 -52.10(12) 2_657 .
N21 K2 C50 C51 79.25(13) . .
C49 K2 C50 C51 118.68(15) . .
C55 K2 C50 C51 -117.28(15) . .
C43 K2 C50 C51 178.56(13) . .
C42 K2 C50 C51 -149.25(13) . .
C44 K2 C50 C51 146.15(13) . .
Si1B K2 C50 C51 120.17(10) . .
Si2 K2 C50 C51 68.27(11) . .
Si1A K2 C50 C51 125.22(11) . .
K1 K2 C50 C51 -5.47(13) . .
C49 C50 C51 C53 -122.43(17) . .
C55 C50 C51 C53 56.62(19) . .
K2 C50 C51 C53 146.62(12) . .
C49 C50 C51 C52 -2.5(2) . .
C55 C50 C51 C52 176.54(14) . .
K2 C50 C51 C52 -93.46(14) . .
C49 C50 C51 C54 116.08(16) . .
C55 C50 C51 C54 -64.87(19) . .
K2 C50 C51 C54 25.13(17) . .
C43 C42 C55 O56 176.92(13) . .
C41 C42 C55 O56 -7.4(2) 2_657 .
K2 C42 C55 O56 111.98(13) . .
C43 C42 C55 C50 -3.6(2) . .
C41 C42 C55 C50 172.07(13) 2_657 .
K2 C42 C55 C50 -68.56(11) . .
C43 C42 C55 K2 64.94(13) . .
C41 C42 C55 K2 -119.37(12) 2_657 .
C43 C42 C55 K1 -142.89(12) . 2_657
C41 C42 C55 K1 32.80(13) 2_657 2_657
K2 C42 C55 K1 152.18(5) . 2_657
C49 C50 C55 O56 -179.18(13) . .
C51 C50 C55 O56 1.7(2) . .
K2 C50 C55 O56 -111.18(13) . .
C49 C50 C55 C42 1.4(2) . .
C51 C50 C55 C42 -177.69(13) . .
K2 C50 C55 C42 69.37(11) . .
C49 C50 C55 K2 -68.00(12) . .
C51 C50 C55 K2 112.93(13) . .
C49 C50 C55 K1 128.15(12) . 2_657
C51 C50 C55 K1 -50.92(17) . 2_657
K2 C50 C55 K1 -163.85(9) . 2_657
O56 K2 C55 O56 -2.97(12) 2_657 .
N21 K2 C55 O56 161.38(14) . .
C50 K2 C55 O56 120.91(14) . .
C49 K2 C55 O56 150.92(12) . .
C43 K2 C55 O56 -146.16(12) . .
C42 K2 C55 O56 -118.03(14) . .
C44 K2 C55 O56 -177.55(12) . .
Si1B K2 C55 O56 -138.53(9) . .
Si2 K2 C55 O56 129.02(9) . .
Si1A K2 C55 O56 -111.50(11) . .
K1 K2 C55 O56 17.01(13) . .
O56 K2 C55 C42 115.06(9) 2_657 .
N21 K2 C55 C42 -80.59(18) . .
C50 K2 C55 C42 -121.06(13) . .
C49 K2 C55 C42 -91.05(10) . .
C43 K2 C55 C42 -28.13(8) . .
C44 K2 C55 C42 -59.52(9) . .
Si1B K2 C55 C42 -20.50(12) . .
Si2 K2 C55 C42 -112.95(8) . .
Si1A K2 C55 C42 6.54(14) . .
K1 K2 C55 C42 135.05(8) . .
O56 K2 C55 C50 -123.88(8) 2_657 .
N21 K2 C55 C50 40.5(2) . .
C49 K2 C55 C50 30.01(8) . .
C43 K2 C55 C50 92.93(10) . .
C42 K2 C55 C50 121.06(13) . .
C44 K2 C55 C50 61.54(9) . .
Si1B K2 C55 C50 100.56(10) . .
Si2 K2 C55 C50 8.11(11) . .
Si1A K2 C55 C50 127.59(9) . .
K1 K2 C55 C50 -103.90(9) . .
O56 K2 C55 K1 27.09(11) 2_657 2_657
N21 K2 C55 K1 -168.55(13) . 2_657
C50 K2 C55 K1 150.98(16) . 2_657
C49 K2 C55 K1 -179.01(13) . 2_657
C43 K2 C55 K1 -116.09(12) . 2_657
C42 K2 C55 K1 -87.96(13) . 2_657
C44 K2 C55 K1 -147.48(12) . 2_657
Si1B K2 C55 K1 -108.46(11) . 2_657
Si2 K2 C55 K1 159.09(7) . 2_657
Si1A K2 C55 K1 -81.43(14) . 2_657
K1 K2 C55 K1 47.08(13) . 2_657
C42 C55 O56 K2 -85.99(18) . 2_657
C50 C55 O56 K2 94.59(17) . 2_657
K2 C55 O56 K2 4.47(18) . 2_657
K1 C55 O56 K2 -155.66(18) 2_657 2_657
C42 C55 O56 K1 69.67(15) . 2_657
C50 C55 O56 K1 -109.75(13) . 2_657
K2 C55 O56 K1 160.12(4) . 2_657
C63 C61 C62 C63 0.3(5) 2_666 .
C61 C62 C63 C61 -0.3(5) . 2_666
